data_2003451
loop_
_publ_author_name
'Yufit, D. S.'
'Kozhushkov, S. I.'
'de Mejere, A.'

_publ_section_title <i>trans</i>-2-[(Dispiro[2.0.2.1]hept-7-yl)carbonyl]-3-methyl-\b-propiolactone
_journal_issue 5
_journal_name_full 'Acta Crystallographica Section C'
_journal_page_first 948
_journal_page_last 950
_journal_paper_doi 10.1107/S0108270194012333
_journal_volume 51
_journal_year 1995
_chemical_formula_sum 'C12 H14 O3'
_chemical_formula_weight 206.2
_space_group_IT_number 2
_symmetry_cell_setting triclinic
_symmetry_space_group_name_Hall '-P 1'
_symmetry_space_group_name_H-M 'P -1'
_atom_type_scat_source 'SHELXTL-Plus (Sheldrick, 1990)'
_cell_angle_alpha 107.69(3)
_cell_angle_beta 100.23(3)
_cell_angle_gamma 73.48(3)
_cell_formula_units_Z 2
_cell_length_a 8.000(4)
_cell_length_b 10.162(4)
_cell_length_c 7.198(2)
_cell_measurement_reflns_used 20
_cell_measurement_temperature 123
_cell_measurement_theta_max 13
_cell_measurement_theta_min 12
_cell_volume 531.8(4)
_diffrn_measurement_device 'Rigaku AFC-6S'
_diffrn_measurement_method \w/2\q
_diffrn_radiation_type MoK\a
_diffrn_radiation_wavelength 0.71073
_diffrn_reflns_av_R_equivalents 0.014
_diffrn_reflns_limit_h_max 10
_diffrn_reflns_limit_h_min 0
_diffrn_reflns_limit_k_max 14
_diffrn_reflns_limit_k_min -13
_diffrn_reflns_limit_l_max 9
_diffrn_reflns_limit_l_min -10
_diffrn_reflns_number 3000
_diffrn_reflns_theta_max 30
_diffrn_standards_decay_% 'not significant'
_diffrn_standards_interval_count 97
_diffrn_standards_number 3
_exptl_absorpt_coefficient_mu 0.092
_exptl_absorpt_correction_type none
_exptl_crystal_colour colourless
_exptl_crystal_density_diffrn 1.29
_exptl_crystal_description prism
_exptl_crystal_size_max 0.3
_exptl_crystal_size_mid 0.3
_exptl_crystal_size_min 0.2
_refine_diff_density_max 0.34
_refine_diff_density_min -0.21
_refine_ls_goodness_of_fit_obs 2.78
_refine_ls_hydrogen_treatment refall
_refine_ls_number_parameters 192
_refine_ls_number_reflns 2267
_refine_ls_R_factor_obs 0.038
_refine_ls_shift/esd_max 0.001
_refine_ls_structure_factor_coef F
_refine_ls_weighting_details 'w = 1/\s^2^(F)'
_refine_ls_weighting_scheme calc
_refine_ls_wR_factor_obs 0.037
_reflns_number_observed 2267
_reflns_number_total 2799
_reflns_observed_criterion F>=4\s(F)
_cod_data_source_file ha1129.cif
_cod_data_source_block ha1129a
_cod_depositor_comments
;
The following automatic conversions were performed:

'_refine_ls_weighting_scheme' value 'w = 1/\s^2^(F)' was changed to
'calc'. New tag '_refine_ls_weighting_details' was created. The value
of the new tag was set to 'w = 1/\s^2^(F)'.

Automatic conversion script
Id: cif_fix_values 3143 2015-03-26 13:38:13Z robertas 
;
_cod_database_code 2003451

loop_
_symmetry_equiv_pos_as_xyz
x,y,z
-x,-y,-z

loop_
_atom_site_label
_atom_site_fract_x
_atom_site_fract_y
_atom_site_fract_z
_atom_site_U_iso_or_equiv
O(1) .8502(1) .6188(1) .1221(1) .029(1)
O(2) .8237(1) .6871(1) -.1582(1) .026(1)
O(3) .9248(1) .9567(1) .2259(1) .026(1)
C(1) 1.4980(2) .9369(2) .2193(2) .026(1)
C(2) 1.4177(2) .8508(2) .0288(2) .024(1)
C(3) 1.3839(2) .8463(1) .2227(2) .018(1)
C(4) 1.3787(2) .7436(1) .3209(2) .019(1)
C(5) 1.4134(2) .5866(1) .2827(2) .027(1)
C(6) 1.4938(2) .6763(2) .4691(2) .028(1)
C(7) 1.2217(2) .8703(1) .3253(2) .018(1)
C(8) 1.0582(2) .8611(1) .1982(2) .018(1)
C(9) 1.0535(2) .7316(1) .0239(2) .018(1)
C(10) .9015(2) .6676(1) .0183(2) .021(1)
C(11) .9592(2) .7590(1) -.1716(2) .022(1)
C(12) 1.0497(2) .6867(2) -.3544(2) .031(1)
H(1.1) 1.4513(19) 1.0389(17) .2524(21) .033(4)
H(1.2) 1.6224(20) .9034(15) .2547(20) .031(4)
H(2.1) 1.3258(18) .9021(15) -.0473(20) .027(4)
H(2.2) 1.4991(19) .7673(16) -.0449(21) .033(4)
H(5.1) 1.4936(20) .5264(18) .1825(23) .042(4)
H(5.2) 1.3164(19) .5445(16) .2947(21) .035(4)
H(6.1) 1.4481(20) .6872(17) .5898(23) .041(4)
H(6.2) 1.6181(20) .6715(16) .4790(21) .034(4)
H(7) 1.2053(17) .9429(15) .4429(20) .025(4)
H(9) 1.1611(17) .6607(14) .0104(18) .019(3)
H(11) .8986(17) .8602(15) -.1591(19) .025(4)
H(121) .9644(19) .6895(16) -.4739(22) .034(4)
H(122) 1.1107(21) .5887(19) -.3544(22) .042(5)
H(123) 1.1388(21) .7348(18) -.3559(23) .045(5)

loop_
_geom_angle_atom_site_label_1
_geom_angle_atom_site_label_2
_geom_angle_atom_site_label_3
_geom_angle
_geom_angle_publ_flag
C(10) O(2) C(11) 91.30(10) yes
C(1) C(2) C(3) 58.70(10) yes
C(1) C(3) C(4) 139.50(10) yes
C(1) C(3) C(7) 134.50(10) yes
C(4) C(3) C(7) 61.40(10) yes
C(3) C(4) C(6) 136.40(10) yes
C(3) C(4) C(7) 62.20(10) yes
C(6) C(4) C(7) 135.40(10) yes
C(4) C(6) C(5) 59.20(10) yes
C(3) C(7) C(8) 116.30(10) yes
O(3) C(8) C(7) 121.60(10) yes
C(7) C(8) C(9) 119.90(10) yes
C(8) C(9) C(11) 117.30(10) yes
O(1) C(10) O(2) 127.00(10) yes
O(2) C(10) C(9) 95.50(10) yes
O(2) C(11) C(12) 111.80(10) yes
C(2) C(1) C(3) 59.20(10) yes
C(1) C(3) C(2) 62.20(10) yes
C(2) C(3) C(4) 139.40(10) yes
C(2) C(3) C(7) 136.00(10) yes
C(3) C(4) C(5) 139.00(10) yes
C(5) C(4) C(6) 61.90(10) yes
C(5) C(4) C(7) 138.10(10) yes
C(4) C(5) C(6) 58.80(10) yes
C(3) C(7) C(4) 56.40(10) yes
C(4) C(7) C(8) 122.90(10) yes
O(3) C(8) C(9) 118.50(10) yes
C(8) C(9) C(10) 112.30(10) yes
C(10) C(9) C(11) 83.80(10) yes
O(1) C(10) C(9) 137.50(10) yes
O(2) C(11) C(9) 89.30(10) yes
C(9) C(11) C(12) 119.00(10) yes

loop_
_geom_bond_atom_site_label_1
_geom_bond_atom_site_label_2
_geom_bond_distance
_geom_bond_publ_flag
O(1) C(10) 1.193(2) yes
O(2) C(10) 1.357(2) yes
O(2) C(11) 1.500(2) yes
O(3) C(8) 1.2210(10) yes
C(1) C(2) 1.529(2) yes
C(1) C(3) 1.477(2) yes
C(2) C(3) 1.484(2) yes
C(3) C(4) 1.440(2) yes
C(3) C(7) 1.530(2) yes
C(4) C(5) 1.485(2) yes
C(4) C(6) 1.480(2) yes
C(4) C(7) 1.519(2) yes
C(5) C(6) 1.526(2) yes
C(7) C(8) 1.466(2) yes
C(8) C(9) 1.522(2) yes
C(9) C(10) 1.524(2) yes
C(9) C(11) 1.539(2) yes
C(11) C(12) 1.498(2) yes
